data_1536489
loop_
_publ_author_name
'Kerbe, W.'
'Weil, M.'
'Kubel, F.'
'Hagemann, H.'

_publ_section_title
;
 Syntheses and crystal structures of Ba6 Mg11 F34 and the solid solutions
 Ba6 Mg11-x M(II)x F34 (M(II) = Mn, Fe) and luminescence of Ba6 Mg11
 F34:Eu(2+)
;
_journal_name_full 'Materials Research Bulletin'
_journal_page_first 343
_journal_page_last 355
_journal_volume 39
_journal_year 2004
_chemical_formula_sum 'Ba6 F34 Fe0.89 Mg10.11'
_chemical_name_systematic 'Ba6 (Mg10.11 Fe0.89) F34'
_space_group_IT_number 2
_symmetry_space_group_name_Hall '-P 1'
_symmetry_space_group_name_H-M 'P -1'
_cell_angle_alpha 81.515
_cell_angle_beta 72.32
_cell_angle_gamma 71.76
_cell_formula_units_Z 1
_cell_length_a 7.5305
_cell_length_b 9.953
_cell_length_c 10.0741
_cell_volume 682.103
_citation_journal_id_ASTM MRBUAC
_cod_data_source_file Kerbe_MRBUAC_2004_1032.cif
_cod_data_source_block Ba6F34Fe0.89Mg10.11
_cod_original_cell_volume 682.1032
_cod_database_code 1536489

loop_
_symmetry_equiv_pos_as_xyz
x,y,z
-x,-y,-z

loop_
_atom_site_label
_atom_site_type_symbol
_atom_site_fract_x
_atom_site_fract_y
_atom_site_fract_z
_atom_site_occupancy
_atom_site_U_iso_or_equiv
F1 F-1 0.5814 0.6407 0.2539 1 0.0
F8 F-1 0.7332 0.1481 0.1358 1 0.0
F12 F-1 0.0498 0.3722 0.86 1 0.0
Ba2 Ba+2 0.36141 0.09482 0.73023 1 0.0
F17 F-1 0.6964 0.3796 0.4238 1 0.0
F7 F-1 0.1991 0.3705 0.5582 1 0.0
F2 F-1 0.4438 0.882 0.0972 1 0.0
Ba3 Ba+2 0.327 0.34517 0.03156 1 0.0
F13 F-1 0.0548 0.863 0.1708 1 0.0
F5 F-1 0.8576 0.8614 0.9749 1 0.0
F4 F-1 0.0621 0.8933 0.6735 1 0.0
Mg4 Mg+2 0.6955 0.24851 0.30115 0.912 0.0
Ba1 Ba+2 0.78539 0.36355 0.65637 1 0.0
Mg1 Mg+2 0 0 0.5 0.931 0.0
F16 F-1 0.5209 0.1383 0.4275 1 0.0
Fe6 Fe+2 0.8095 0.99552 0.81673 0.147 0.0
F10 F-1 0.116 0.1452 0.5242 1 0.0
Mg5 Mg+2 0.8922 0.25038 0.98995 0.929 0.0
F15 F-1 0.2405 0.8974 0.3672 1 0.0
F6 F-1 0.3284 0.6119 0.0668 1 0.0
Fe1 Fe+2 0 0 0.5 0.069 0.0
Fe2 Fe+2 0.1826 0.48682 0.70767 0.045 0.0
Fe3 Fe+2 0.2684 0.25545 0.39236 0.056 0.0
F14 F-1 0.3197 0.1372 0.2344 1 0.0
Mg2 Mg+2 0.1826 0.48682 0.70767 0.955 0.0
F3 F-1 0.0732 0.4032 0.3171 1 0.0
Mg3 Mg+2 0.2684 0.25545 0.39236 0.944 0.0
F11 F-1 0.4411 0.3686 0.2717 1 0.0
Fe4 Fe+2 0.6955 0.24851 0.30115 0.088 0.0
Fe5 Fe+2 0.8922 0.25038 0.98995 0.071 0.0
F9 F-1 0.1557 0.6251 0.8492 1 0.0
Mg6 Mg+2 0.8095 0.99552 0.81673 0.85 0.0
